data_7006538
loop_
_publ_author_name
'Wittick, Lisa M.'
'Jones, Leigh F.'
'Jensen, Paul'
'Moubaraki, Boujemaa'
'Spiccia, Leone'
'Berry, Kevin J.'
'Murray, Keith S.'

_publ_section_title
;
 New mixed-valence MnII2MnIII2 clusters exhibiting an unprecedented
 MnII/III oxidation state distribution in their magnetically coupled
 cores.
;
_journal_issue 12
_journal_name_full 'Dalton transactions (Cambridge, England : 2003)'
_journal_page_first 1534
_journal_page_last 1543
_journal_paper_doi 10.1039/b511817d
_journal_year 2006
_chemical_formula_moiety '[Mn4(PhCO2)4(acac)2(teaH)2]_MeCN'
_chemical_formula_sum 'C52 H65 Mn4 N3 O18'
_chemical_formula_weight 1239.83
_chemical_name_systematic
;
?
;
_space_group_IT_number 29
_symmetry_cell_setting orthorhombic
_symmetry_space_group_name_Hall 'P 2c -2ac'
_symmetry_space_group_name_H-M 'P c a 21'
_atom_sites_solution_hydrogens geom
_atom_sites_solution_primary direct
_atom_sites_solution_secondary difmap
_audit_creation_method SHELXL-97
_cell_angle_alpha 90.00
_cell_angle_beta 90.00
_cell_angle_gamma 90.00
_cell_formula_units_Z 4
_cell_length_a 18.531(4)
_cell_length_b 13.406(3)
_cell_length_c 22.257(5)
_cell_measurement_temperature 123(2)
_cell_volume 5529(2)
_computing_cell_refinement 'HKL Scalepack (Otwinowski & Minor 1997)'
_computing_data_collection 'Collect (Nonius BV, 1997-2000)'
_computing_data_reduction 'HKL Denzo and Scalepack (Otwinowski & Minor 19997)'
_computing_molecular_graphics XSeed
_computing_publication_material XSeed
_computing_structure_refinement 'SHELXL-97 (Sheldrick, 1997)'
_computing_structure_solution 'SHELXS-97 (Sheldrick, 1990)'
_diffrn_ambient_temperature 123(2)
_diffrn_measured_fraction_theta_full 0.997
_diffrn_measured_fraction_theta_max 0.993
_diffrn_measurement_device '95mm CCD camera on \k-goniostat'
_diffrn_measurement_device_type KappaCCD
_diffrn_measurement_method 'phi and omega scans'
_diffrn_radiation_monochromator 'horizonally mounted graphite crystal'
_diffrn_radiation_source 'fine-focus sealed tube'
_diffrn_radiation_type MoK\a
_diffrn_radiation_wavelength 0.71073
_diffrn_reflns_av_R_equivalents 0.1004
_diffrn_reflns_av_sigmaI/netI 0.1126
_diffrn_reflns_limit_h_max 26
_diffrn_reflns_limit_h_min -25
_diffrn_reflns_limit_k_max 19
_diffrn_reflns_limit_k_min -19
_diffrn_reflns_limit_l_max 31
_diffrn_reflns_limit_l_min -31
_diffrn_reflns_number 62888
_diffrn_reflns_theta_full 27.50
_diffrn_reflns_theta_max 30.51
_diffrn_reflns_theta_min 3.33
_exptl_absorpt_coefficient_mu 0.967
_exptl_absorpt_correction_type none
_exptl_crystal_colour Red/Brown
_exptl_crystal_density_diffrn 1.489
_exptl_crystal_density_method 'not measured'
_exptl_crystal_description 'square plate'
_exptl_crystal_F_000 2568
_exptl_crystal_size_max 0.52
_exptl_crystal_size_mid 0.50
_exptl_crystal_size_min 0.30
_refine_diff_density_max 0.564
_refine_diff_density_min -0.687
_refine_diff_density_rms 0.113
_refine_ls_abs_structure_details 'Flack H D (1983), Acta Cryst. A39, 876-881'
_refine_ls_abs_structure_Flack 0.003(12)
_refine_ls_extinction_coef 0.00138(19)
_refine_ls_extinction_expression Fc^*^=kFc[1+0.001xFc^2^\l^3^/sin(2\q)]^-1/4^
_refine_ls_extinction_method SHELXL
_refine_ls_goodness_of_fit_ref 0.959
_refine_ls_hydrogen_treatment mixed
_refine_ls_matrix_type full
_refine_ls_number_parameters 704
_refine_ls_number_reflns 16738
_refine_ls_number_restraints 2
_refine_ls_restrained_S_all 0.958
_refine_ls_R_factor_all 0.1045
_refine_ls_R_factor_gt 0.0497
_refine_ls_shift/su_max 0.001
_refine_ls_shift/su_mean 0.000
_refine_ls_structure_factor_coef Fsqd
_refine_ls_weighting_details 'calc w=1/[\s^2^(Fo^2^)+(0.0575P)^2^+0.0000P] where P=(Fo^2^+2Fc^2^)/3'
_refine_ls_weighting_scheme calc
_refine_ls_wR_factor_gt 0.0973
_refine_ls_wR_factor_ref 0.1162
_reflns_number_gt 11055
_reflns_number_total 16738
_reflns_threshold_expression >2sigma(I)
_cod_data_source_file b511817d.txt
_cod_data_source_block 2)
_cod_depositor_comments
;
The following automatic conversions were performed:
'_symmetry_cell_setting' value 'Orthorhombic' changed to 'orthorhombic'
according to '/home/saulius/struct/CIF-dictionaries/cif_core.dic'
dictionary named 'cif_core.dic' version 2.4.1 from 2010-06-29.

Automatic conversion script
Id: cif_fix_enum 1527 2010-12-29 10:47:43Z saulius 
;
_cod_original_cell_volume 5529.0(2)
_cod_original_sg_symbol_H-M Pca2(1)
_cod_database_code 7006538

loop_
_symmetry_equiv_pos_as_xyz
'x, y, z'
'-x, -y, z+1/2'
'-x+1/2, y, z+1/2'
'x+1/2, -y, z'

loop_
_atom_site_label
_atom_site_type_symbol
_atom_site_fract_x
_atom_site_fract_y
_atom_site_fract_z
_atom_site_U_iso_or_equiv
_atom_site_adp_type
_atom_site_occupancy
_atom_site_symmetry_multiplicity
_atom_site_calc_flag
_atom_site_refinement_flags
_atom_site_disorder_assembly
_atom_site_disorder_group
Mn1 Mn 0.09829(3) 0.65801(4) -0.00395(2) 0.01357(11) Uani 1 1 d . . .
Mn2 Mn 0.19178(3) 0.83507(4) 0.04759(2) 0.01406(11) Uani 1 1 d . . .
Mn3 Mn 0.01184(3) 0.87966(4) 0.01877(3) 0.01437(11) Uani 1 1 d . . .
Mn4 Mn 0.10479(3) 1.08597(4) 0.03875(2) 0.01485(11) Uani 1 1 d . . .
O1 O 0.01227(12) 0.58824(17) 0.02084(12) 0.0173(5) Uani 1 1 d . . .
O2 O 0.11147(13) 0.56597(17) -0.06958(11) 0.0184(5) Uani 1 1 d . . .
C1 C -0.10193(19) 0.5109(3) 0.01071(19) 0.0278(9) Uani 1 1 d . . .
H1A H -0.1014 0.5116 0.0547 0.042 Uiso 1 1 calc R . .
H1B H -0.1167 0.4448 -0.0035 0.042 Uiso 1 1 calc R . .
H1C H -0.1362 0.5610 -0.0039 0.042 Uiso 1 1 calc R . .
C2 C -0.02769(18) 0.5344(3) -0.01261(17) 0.0194(8) Uani 1 1 d . . .
C3 C -0.0061(2) 0.4960(3) -0.06852(18) 0.0256(9) Uani 1 1 d . . .
H3A H -0.0137 0.4230 -0.0665 0.031 Uiso 1 1 calc R . .
H3B H -0.0411 0.5217 -0.0984 0.031 Uiso 1 1 calc R . .
C4 C 0.0622(2) 0.5102(3) -0.09315(17) 0.0223(8) Uani 1 1 d . . .
C5 C 0.0838(2) 0.4576(3) -0.14928(19) 0.0336(10) Uani 1 1 d . . .
H5A H 0.1044 0.5057 -0.1776 0.050 Uiso 1 1 calc R . .
H5B H 0.0413 0.4260 -0.1673 0.050 Uiso 1 1 calc R . .
H5C H 0.1198 0.4064 -0.1398 0.050 Uiso 1 1 calc R . .
O3 O 0.16938(12) 0.57543(17) 0.05459(11) 0.0171(5) Uani 1 1 d . . .
O4 O 0.23320(13) 0.70462(18) 0.09204(11) 0.0198(6) Uani 1 1 d . . .
C6 C 0.21809(19) 0.6132(3) 0.08770(16) 0.0167(7) Uani 1 1 d . . .
C7 C 0.26154(19) 0.5421(3) 0.12625(16) 0.0183(7) Uani 1 1 d . . .
C8 C 0.2434(2) 0.4424(3) 0.12941(18) 0.0256(9) Uani 1 1 d . . .
H8 H 0.2030 0.4178 0.1077 0.031 Uiso 1 1 calc R . .
C9 C 0.2845(2) 0.3780(3) 0.16453(18) 0.0286(9) Uani 1 1 d . . .
H9 H 0.2716 0.3096 0.1671 0.034 Uiso 1 1 calc R . .
C10 C 0.3437(2) 0.4126(3) 0.19555(18) 0.0309(10) Uani 1 1 d . . .
H10 H 0.3714 0.3682 0.2195 0.037 Uiso 1 1 calc R . .
C11 C 0.3629(2) 0.5119(3) 0.19177(18) 0.0310(10) Uani 1 1 d . . .
H11 H 0.4044 0.5356 0.2123 0.037 Uiso 1 1 calc R . .
C12 C 0.3210(2) 0.5770(3) 0.15782(17) 0.0241(8) Uani 1 1 d . . .
H12 H 0.3332 0.6458 0.1562 0.029 Uiso 1 1 calc R . .
N1 N 0.28171(15) 0.8733(2) -0.02047(13) 0.0171(6) Uani 1 1 d . . .
O5 O 0.17295(12) 0.73799(17) -0.03191(11) 0.0152(5) Uani 1 1 d . . .
O6 O 0.13815(12) 0.96152(17) 0.00304(11) 0.0160(5) Uani 1 1 d . . .
O7 O 0.42468(13) 0.73549(18) -0.00846(12) 0.0247(6) Uani 1 1 d . . .
H7 H 0.4574 0.7693 -0.0247 0.030 Uiso 1 1 calc R . .
C13 C 0.24110(18) 0.7056(3) -0.05434(17) 0.0169(7) Uani 1 1 d . . .
H13A H 0.2344 0.6628 -0.0902 0.020 Uiso 1 1 calc R . .
H13B H 0.2672 0.6669 -0.0233 0.020 Uiso 1 1 calc R . .
C14 C 0.28315(19) 0.7987(3) -0.07071(16) 0.0173(7) Uani 1 1 d . . .
H14A H 0.3338 0.7804 -0.0797 0.021 Uiso 1 1 calc R . .
H14B H 0.2620 0.8290 -0.1073 0.021 Uiso 1 1 calc R . .
C15 C 0.17436(19) 0.9696(3) -0.05380(16) 0.0200(8) Uani 1 1 d . . .
H15A H 0.1593 1.0318 -0.0743 0.024 Uiso 1 1 calc R . .
H15B H 0.1609 0.9125 -0.0797 0.024 Uiso 1 1 calc R . .
C16 C 0.25556(19) 0.9705(3) -0.04431(17) 0.0217(8) Uani 1 1 d . . .
H16A H 0.2799 0.9848 -0.0830 0.026 Uiso 1 1 calc R . .
H16B H 0.2683 1.0243 -0.0157 0.026 Uiso 1 1 calc R . .
C17 C 0.38822(19) 0.7949(3) 0.03471(18) 0.0218(8) Uani 1 1 d . . .
H17A H 0.4232 0.8149 0.0661 0.026 Uiso 1 1 calc R . .
H17B H 0.3506 0.7536 0.0542 0.026 Uiso 1 1 calc R . .
C18 C 0.35259(18) 0.8890(3) 0.00939(17) 0.0211(8) Uani 1 1 d . . .
H18A H 0.3459 0.9372 0.0426 0.025 Uiso 1 1 calc R . .
H18B H 0.3860 0.9197 -0.0200 0.025 Uiso 1 1 calc R . .
N2 N -0.03267(15) 0.8442(2) 0.11865(13) 0.0165(6) Uani 1 1 d . . .
N3 N -0.0633(4) 0.4855(4) -0.2559(3) 0.0848(19) Uani 1 1 d . . .
O8 O 0.01800(13) 0.76084(18) -0.05053(11) 0.0170(5) Uani 1 1 d . . .
O9 O -0.09417(13) 0.7563(2) -0.08776(12) 0.0261(6) Uani 1 1 d . . .
O10 O 0.21973(15) 0.91718(18) 0.12453(11) 0.0238(6) Uani 1 1 d . . .
O11 O 0.17226(15) 1.0707(2) 0.11802(12) 0.0270(6) Uani 1 1 d . . .
O12 O 0.08403(12) 0.76056(17) 0.05807(10) 0.0150(5) Uani 1 1 d . . .
O13 O -0.10886(13) 0.85906(19) 0.01168(12) 0.0212(6) Uani 1 1 d D . .
O14 O 0.02907(13) 1.01004(19) 0.07094(11) 0.0199(5) Uani 1 1 d . . .
O15 O -0.00241(13) 0.96913(18) -0.06100(11) 0.0179(5) Uani 1 1 d . . .
O16 O 0.03929(12) 1.12307(18) -0.04195(11) 0.0189(5) Uani 1 1 d . . .
O17 O 0.06661(12) 1.20509(17) 0.07748(11) 0.0180(5) Uani 1 1 d . . .
O18 O 0.17777(12) 1.16535(18) -0.00088(12) 0.0198(5) Uani 1 1 d . . .
C19 C -0.02709(19) 0.7577(3) -0.09463(17) 0.0179(8) Uani 1 1 d . . .
C20 C 0.0021(2) 0.7572(3) -0.15686(17) 0.0187(8) Uani 1 1 d . . .
C21 C -0.0456(2) 0.7698(3) -0.20498(17) 0.0222(8) Uani 1 1 d . . .
H21 H -0.0959 0.7761 -0.1977 0.027 Uiso 1 1 calc R . .
C22 C -0.0193(2) 0.7729(3) -0.26359(18) 0.0262(9) Uani 1 1 d . . .
H22 H -0.0517 0.7816 -0.2963 0.031 Uiso 1 1 calc R . .
C23 C 0.0538(2) 0.7634(3) -0.27423(18) 0.0295(10) Uani 1 1 d . . .
H23 H 0.0717 0.7657 -0.3142 0.035 Uiso 1 1 calc R . .
C24 C 0.1011(2) 0.7504(3) -0.22649(18) 0.0278(9) Uani 1 1 d . . .
H24 H 0.1513 0.7428 -0.2342 0.033 Uiso 1 1 calc R . .
C25 C 0.0762(2) 0.7484(3) -0.16779(17) 0.0199(8) Uani 1 1 d . . .
H25 H 0.1091 0.7411 -0.1353 0.024 Uiso 1 1 calc R . .
C26 C 0.21130(19) 1.0058(3) 0.14198(16) 0.0171(7) Uani 1 1 d . . .
C27 C 0.25200(19) 1.0373(3) 0.19751(15) 0.0161(7) Uani 1 1 d . . .
C28 C 0.3053(2) 0.9770(3) 0.22183(17) 0.0226(8) Uani 1 1 d . . .
H28 H 0.3153 0.9138 0.2045 0.027 Uiso 1 1 calc R . .
C29 C 0.3447(2) 1.0096(3) 0.27234(18) 0.0284(9) Uani 1 1 d . . .
H29 H 0.3820 0.9692 0.2886 0.034 Uiso 1 1 calc R . .
C30 C 0.3287(2) 1.1013(3) 0.29803(18) 0.0317(10) Uani 1 1 d . . .
H30 H 0.3554 1.1238 0.3318 0.038 Uiso 1 1 calc R . .
C31 C 0.2744(2) 1.1597(3) 0.27507(17) 0.0288(9) Uani 1 1 d . . .
H31 H 0.2631 1.2216 0.2935 0.035 Uiso 1 1 calc R . .
C32 C 0.2359(2) 1.1279(3) 0.22458(17) 0.0229(8) Uani 1 1 d . . .
H32 H 0.1984 1.1686 0.2087 0.028 Uiso 1 1 calc R . .
C33 C 0.06928(19) 0.7272(3) 0.11833(15) 0.0170(7) Uani 1 1 d . . .
H33A H 0.1000 0.7645 0.1469 0.020 Uiso 1 1 calc R . .
H33B H 0.0813 0.6555 0.1219 0.020 Uiso 1 1 calc R . .
C34 C -0.0091(2) 0.7428(3) 0.13425(18) 0.0176(8) Uani 1 1 d . . .
H34A H -0.0391 0.6936 0.1124 0.021 Uiso 1 1 calc R . .
H34B H -0.0160 0.7316 0.1778 0.021 Uiso 1 1 calc R . .
C35 C -0.14312(19) 0.8095(3) 0.06056(15) 0.0209(8) Uani 1 1 d . . .
H35A H -0.1339 0.7369 0.0585 0.025 Uiso 1 1 calc R . .
H35B H -0.1959 0.8207 0.0592 0.025 Uiso 1 1 calc R . .
C36 C -0.11170(19) 0.8526(3) 0.11793(17) 0.0205(8) Uani 1 1 d . . .
H36A H -0.1256 0.9237 0.1214 0.025 Uiso 1 1 calc R . .
H36B H -0.1319 0.8167 0.1529 0.025 Uiso 1 1 calc R . .
C37 C 0.0009(2) 1.0208(3) 0.12965(17) 0.0219(8) Uani 1 1 d . . .
H37A H -0.0486 1.0484 0.1279 0.026 Uiso 1 1 calc R . .
H37B H 0.0315 1.0670 0.1532 0.026 Uiso 1 1 calc R . .
C38 C -0.00013(19) 0.9188(3) 0.15918(17) 0.0195(8) Uani 1 1 d . . .
H38A H 0.0498 0.8985 0.1693 0.023 Uiso 1 1 calc R . .
H38B H -0.0282 0.9221 0.1970 0.023 Uiso 1 1 calc R . .
C39 C 0.00481(19) 1.0596(3) -0.07264(16) 0.0167(7) Uani 1 1 d . . .
C40 C -0.03437(19) 1.0979(3) -0.12833(17) 0.0185(8) Uani 1 1 d . . .
C41 C -0.0848(2) 1.0377(3) -0.15606(18) 0.0247(8) Uani 1 1 d . . .
H41 H -0.0911 0.9707 -0.1431 0.030 Uiso 1 1 calc R . .
C42 C -0.1265(2) 1.0751(3) -0.20302(18) 0.0313(10) Uani 1 1 d . . .
H42 H -0.1611 1.0335 -0.2222 0.038 Uiso 1 1 calc R . .
C43 C -0.1177(2) 1.1721(4) -0.22157(18) 0.0338(11) Uani 1 1 d . . .
H43 H -0.1472 1.1978 -0.2529 0.041 Uiso 1 1 calc R . .
C44 C -0.0662(2) 1.2328(3) -0.19516(19) 0.0313(10) Uani 1 1 d . . .
H44 H -0.0592 1.2990 -0.2092 0.038 Uiso 1 1 calc R . .
C45 C -0.0244(2) 1.1959(3) -0.14743(18) 0.0247(9) Uani 1 1 d . . .
H45 H 0.0104 1.2373 -0.1284 0.030 Uiso 1 1 calc R . .
C46 C 0.0389(2) 1.3736(3) 0.09792(18) 0.0260(9) Uani 1 1 d . . .
H46A H -0.0131 1.3633 0.0926 0.039 Uiso 1 1 calc R . .
H46B H 0.0520 1.4403 0.0836 0.039 Uiso 1 1 calc R . .
H46C H 0.0512 1.3674 0.1406 0.039 Uiso 1 1 calc R . .
C47 C 0.07943(19) 1.2966(3) 0.06265(17) 0.0195(8) Uani 1 1 d . . .
C48 C 0.1278(2) 1.3249(3) 0.01796(18) 0.0213(8) Uani 1 1 d . . .
H48A H 0.0986 1.3560 -0.0143 0.026 Uiso 1 1 calc R . .
H48B H 0.1578 1.3788 0.0354 0.026 Uiso 1 1 calc R . .
C49 C 0.17495(18) 1.2602(3) -0.01022(16) 0.0187(7) Uani 1 1 d . . .
C50 C 0.2285(2) 1.2996(3) -0.0545(2) 0.0300(9) Uani 1 1 d . . .
H50A H 0.2773 1.2807 -0.0419 0.045 Uiso 1 1 calc R . .
H50B H 0.2248 1.3725 -0.0563 0.045 Uiso 1 1 calc R . .
H50C H 0.2184 1.2714 -0.0942 0.045 Uiso 1 1 calc R . .
C51 C -0.1101(4) 0.5153(5) -0.2270(4) 0.074(2) Uani 1 1 d . . .
C52 C -0.1658(4) 0.5533(6) -0.1880(4) 0.103(3) Uani 1 1 d . . .
H52A H -0.1856 0.4986 -0.1639 0.154 Uiso 1 1 calc R . .
H52B H -0.2043 0.5830 -0.2123 0.154 Uiso 1 1 calc R . .
H52C H -0.1453 0.6041 -0.1613 0.154 Uiso 1 1 calc R . .
H13C H -0.113(3) 0.827(3) -0.0203(13) 0.046(15) Uiso 1 1 d D . .

loop_
_atom_site_aniso_label
_atom_site_aniso_U_11
_atom_site_aniso_U_22
_atom_site_aniso_U_33
_atom_site_aniso_U_23
_atom_site_aniso_U_13
_atom_site_aniso_U_12
Mn1 0.0136(2) 0.0113(2) 0.0158(3) -0.0009(2) -0.0004(2) -0.0013(2)
Mn2 0.0135(2) 0.0116(2) 0.0172(3) -0.0003(2) -0.0006(2) 0.00018(19)
Mn3 0.0152(2) 0.0120(2) 0.0159(2) -0.0003(2) -0.0004(2) 0.0007(2)
Mn4 0.0148(2) 0.0107(2) 0.0191(3) 0.0000(2) -0.0012(2) -0.00031(19)
O1 0.0181(12) 0.0143(11) 0.0195(12) 0.0001(11) 0.0017(10) -0.0034(9)
O2 0.0211(13) 0.0152(13) 0.0188(13) -0.0026(10) 0.0005(11) -0.0015(10)
C1 0.0197(18) 0.026(2) 0.038(2) -0.0026(17) 0.0022(18) -0.0062(15)
C2 0.0210(18) 0.0106(16) 0.026(2) 0.0023(15) -0.0027(16) 0.0004(13)
C3 0.025(2) 0.0186(19) 0.033(2) -0.0003(17) -0.0088(18) -0.0038(16)
C4 0.029(2) 0.0136(18) 0.024(2) 0.0004(15) -0.0060(17) -0.0022(15)
C5 0.034(2) 0.034(2) 0.033(2) -0.010(2) -0.001(2) -0.0069(19)
O3 0.0162(11) 0.0143(12) 0.0209(14) -0.0011(10) -0.0042(11) 0.0003(9)
O4 0.0224(13) 0.0120(12) 0.0250(14) 0.0033(10) -0.0026(11) 0.0006(10)
C6 0.0158(17) 0.0165(18) 0.0179(17) 0.0018(14) 0.0056(15) 0.0009(14)
C7 0.0179(18) 0.0189(18) 0.0183(18) -0.0001(15) 0.0023(15) 0.0050(14)
C8 0.029(2) 0.0177(19) 0.030(2) -0.0003(16) -0.0001(18) 0.0034(16)
C9 0.037(2) 0.0147(19) 0.034(2) 0.0067(17) -0.002(2) 0.0075(17)
C10 0.043(3) 0.027(2) 0.024(2) 0.0011(18) -0.0047(19) 0.0112(19)
C11 0.033(2) 0.034(2) 0.026(2) 0.0003(18) -0.0138(19) 0.0073(19)
C12 0.025(2) 0.020(2) 0.028(2) 0.0022(16) -0.0056(17) 0.0022(16)
N1 0.0141(14) 0.0151(15) 0.0222(16) -0.0011(12) 0.0035(13) 0.0011(11)
O5 0.0124(11) 0.0126(12) 0.0205(13) -0.0003(10) 0.0004(10) -0.0018(9)
O6 0.0154(12) 0.0164(12) 0.0162(12) 0.0034(10) 0.0013(10) 0.0037(9)
O7 0.0230(13) 0.0176(13) 0.0335(15) -0.0003(12) 0.0003(13) -0.0001(10)
C13 0.0136(17) 0.0159(18) 0.0213(19) -0.0012(14) 0.0040(15) 0.0014(14)
C14 0.0164(17) 0.0179(18) 0.0176(18) -0.0035(14) 0.0025(15) 0.0011(14)
C15 0.0188(18) 0.021(2) 0.0197(18) -0.0007(15) 0.0021(15) 0.0029(15)
C16 0.0202(18) 0.0188(19) 0.026(2) 0.0042(16) 0.0047(16) -0.0011(15)
C17 0.0171(17) 0.0212(18) 0.027(2) 0.0022(16) -0.0018(16) -0.0006(14)
C18 0.0163(17) 0.0169(18) 0.030(2) -0.0064(16) 0.0032(16) -0.0022(13)
N2 0.0136(14) 0.0163(15) 0.0195(15) -0.0030(12) 0.0027(12) 0.0021(11)
N3 0.092(5) 0.053(4) 0.109(5) 0.029(3) -0.007(4) 0.005(3)
O8 0.0172(12) 0.0161(13) 0.0176(13) -0.0004(10) -0.0012(11) 0.0019(10)
O9 0.0177(13) 0.0388(17) 0.0216(14) -0.0033(12) 0.0001(11) -0.0011(12)
O10 0.0351(15) 0.0162(13) 0.0202(14) -0.0047(11) -0.0050(12) 0.0041(12)
O11 0.0355(16) 0.0196(14) 0.0259(15) -0.0041(11) -0.0142(13) 0.0065(12)
O12 0.0162(12) 0.0132(12) 0.0157(12) -0.0014(9) -0.0010(10) -0.0002(9)
O13 0.0197(13) 0.0246(15) 0.0194(14) 0.0014(11) -0.0007(11) -0.0002(10)
O14 0.0243(13) 0.0174(13) 0.0181(12) -0.0019(10) 0.0039(11) -0.0063(10)
O15 0.0208(13) 0.0136(12) 0.0193(13) 0.0003(10) -0.0007(10) -0.0012(10)
O16 0.0176(12) 0.0150(13) 0.0240(14) -0.0002(11) -0.0053(11) -0.0021(10)
O17 0.0203(13) 0.0102(12) 0.0236(14) -0.0011(10) -0.0002(11) 0.0006(10)
O18 0.0151(11) 0.0136(12) 0.0307(15) 0.0022(11) -0.0011(11) -0.0008(10)
C19 0.0176(18) 0.0168(18) 0.0194(19) -0.0008(15) -0.0061(15) 0.0014(14)
C20 0.0264(19) 0.0104(16) 0.0192(19) -0.0012(14) -0.0027(16) -0.0010(14)
C21 0.025(2) 0.022(2) 0.0202(19) -0.0003(16) -0.0035(17) 0.0043(15)
C22 0.039(2) 0.020(2) 0.0195(19) 0.0012(16) -0.0072(18) 0.0034(18)
C23 0.044(3) 0.025(2) 0.020(2) 0.0018(16) 0.0073(19) 0.0027(19)
C24 0.034(2) 0.024(2) 0.026(2) 0.0006(17) 0.0098(19) 0.0047(18)
C25 0.0220(18) 0.0152(18) 0.0224(19) 0.0012(15) 0.0003(16) 0.0008(14)
C26 0.0148(17) 0.0205(19) 0.0161(18) 0.0035(15) -0.0013(15) -0.0031(14)
C27 0.0180(17) 0.0161(17) 0.0143(17) -0.0005(14) 0.0009(14) -0.0037(14)
C28 0.0237(19) 0.023(2) 0.022(2) 0.0041(16) -0.0025(16) -0.0014(16)
C29 0.032(2) 0.028(2) 0.026(2) 0.0075(17) -0.0078(18) -0.0006(18)
C30 0.041(2) 0.033(2) 0.022(2) 0.0011(18) -0.0108(19) -0.0111(19)
C31 0.049(3) 0.018(2) 0.019(2) -0.0039(15) -0.0020(19) -0.0008(18)
C32 0.026(2) 0.0177(19) 0.025(2) 0.0020(16) -0.0006(17) 0.0015(16)
C33 0.0221(18) 0.0196(18) 0.0093(16) 0.0030(14) -0.0018(15) -0.0020(15)
C34 0.0227(19) 0.0114(17) 0.0189(18) 0.0054(14) 0.0042(15) -0.0016(14)
C35 0.0155(17) 0.0227(19) 0.024(2) -0.0026(15) 0.0065(15) -0.0010(14)
C36 0.0203(18) 0.0179(18) 0.023(2) 0.0000(15) 0.0051(16) 0.0007(15)
C37 0.026(2) 0.021(2) 0.0189(19) -0.0079(15) 0.0053(16) -0.0011(16)
C38 0.0177(18) 0.0184(18) 0.0225(19) -0.0024(15) 0.0025(15) -0.0001(14)
C39 0.0149(17) 0.0168(18) 0.0183(18) -0.0014(14) 0.0026(14) 0.0014(14)
C40 0.0165(17) 0.0159(18) 0.0231(19) -0.0004(15) 0.0012(15) 0.0014(14)
C41 0.025(2) 0.025(2) 0.025(2) -0.0028(17) -0.0021(17) 0.0015(16)
C42 0.030(2) 0.041(3) 0.023(2) -0.0066(19) -0.0093(18) 0.0046(19)
C43 0.035(2) 0.049(3) 0.017(2) 0.0059(19) -0.0031(18) 0.015(2)
C44 0.032(2) 0.033(2) 0.029(2) 0.0114(19) 0.0050(19) 0.0099(19)
C45 0.026(2) 0.021(2) 0.027(2) 0.0068(16) 0.0056(17) 0.0003(16)
C46 0.034(2) 0.0138(18) 0.030(2) -0.0037(16) -0.0009(18) 0.0026(16)
C47 0.0199(18) 0.0148(17) 0.024(2) -0.0014(15) -0.0115(16) 0.0039(14)
C48 0.0246(19) 0.0152(18) 0.0241(19) -0.0004(16) -0.0054(17) -0.0030(14)
C49 0.0206(18) 0.0159(17) 0.0197(19) 0.0023(15) -0.0069(16) -0.0051(14)
C50 0.031(2) 0.024(2) 0.035(2) 0.0046(18) 0.0062(19) -0.0017(17)
C51 0.068(5) 0.051(4) 0.103(6) 0.033(4) -0.014(4) 0.000(3)
C52 0.072(5) 0.095(6) 0.142(8) 0.027(6) 0.006(5) 0.008(5)

loop_
_atom_type_symbol
_atom_type_description
_atom_type_scat_dispersion_real
_atom_type_scat_dispersion_imag
_atom_type_scat_source
C C 0.0033 0.0016 'International Tables Vol C Tables 4.2.6.8 and 6.1.1.4'
H H 0.0000 0.0000 'International Tables Vol C Tables 4.2.6.8 and 6.1.1.4'
N N 0.0061 0.0033 'International Tables Vol C Tables 4.2.6.8 and 6.1.1.4'
O O 0.0106 0.0060 'International Tables Vol C Tables 4.2.6.8 and 6.1.1.4'
Mn Mn 0.3368 0.7283 'International Tables Vol C Tables 4.2.6.8 and 6.1.1.4'

loop_
_geom_angle_atom_site_label_1
_geom_angle_atom_site_label_2
_geom_angle_atom_site_label_3
_geom_angle
_geom_angle_site_symmetry_1
_geom_angle_site_symmetry_3
_geom_angle_publ_flag
O5 Mn1 O2 91.22(1) . . ?
O5 Mn1 O1 172.40(1) . . ?
O2 Mn1 O1 90.63(1) . . ?
O5 Mn1 O12 86.09(1) . . ?
O2 Mn1 O12 175.32(1) . . ?
O1 Mn1 O12 91.56(1) . . ?
O5 Mn1 O3 92.51(1) . . ?
O2 Mn1 O3 92.97(1) . . ?
O1 Mn1 O3 94.76(1) . . ?
O12 Mn1 O3 90.97(1) . . ?
O5 Mn1 O8 89.12(1) . . ?
O2 Mn1 O8 97.19(1) . . ?
O1 Mn1 O8 83.33(1) . . ?
O12 Mn1 O8 78.97(9) . . ?
O3 Mn1 O8 169.67(9) . . ?
O10 Mn2 O4 87.88(1) . . ?
O10 Mn2 O6 94.30(9) . . ?
O4 Mn2 O6 174.02(9) . . ?
O10 Mn2 O5 173.67(1) . . ?
O4 Mn2 O5 86.91(9) . . ?
O6 Mn2 O5 91.23(9) . . ?
O10 Mn2 O12 111.58(1) . . ?
O4 Mn2 O12 84.71(9) . . ?
O6 Mn2 O12 89.31(9) . . ?
O5 Mn2 O12 71.50(8) . . ?
O10 Mn2 N1 103.92(1) . . ?
O4 Mn2 N1 102.97(1) . . ?
O6 Mn2 N1 81.93(9) . . ?
O5 Mn2 N1 73.81(9) . . ?
O12 Mn2 N1 143.97(1) . . ?
O14 Mn3 O15 90.62(1) . . ?
O14 Mn3 O8 164.39(9) . . ?
O15 Mn3 O8 80.42(9) . . ?
O14 Mn3 O12 106.32(9) . . ?
O15 Mn3 O12 141.58(9) . . ?
O8 Mn3 O12 74.42(9) . . ?
O14 Mn3 O13 106.73(9) . . ?
O15 Mn3 O13 83.65(9) . . ?
O8 Mn3 O13 85.11(9) . . ?
O12 Mn3 O13 121.80(9) . . ?
O14 Mn3 N2 73.17(1) . . ?
O15 Mn3 N2 145.45(1) . . ?
O8 Mn3 N2 120.99(1) . . ?
O12 Mn3 N2 72.96(9) . . ?
O13 Mn3 N2 72.69(9) . . ?
O14 Mn3 O6 65.92(9) . . ?
O15 Mn3 O6 76.45(8) . . ?
O8 Mn3 O6 99.35(8) . . ?
O12 Mn3 O6 79.51(8) . . ?
O13 Mn3 O6 158.49(8) . . ?
N2 Mn3 O6 120.80(9) . . ?
O14 Mn4 O18 174.89(1) . . ?
O14 Mn4 O17 90.24(1) . . ?
O18 Mn4 O17 90.27(1) . . ?
O14 Mn4 O6 85.90(1) . . ?
O18 Mn4 O6 93.63(1) . . ?
O17 Mn4 O6 176.10(1) . . ?
O14 Mn4 O11 93.97(1) . . ?
O18 Mn4 O11 91.13(1) . . ?
O17 Mn4 O11 85.81(1) . . ?
O6 Mn4 O11 93.90(1) . . ?
O14 Mn4 O16 91.23(1) . . ?
O18 Mn4 O16 83.70(1) . . ?
O17 Mn4 O16 88.61(1) . . ?
O6 Mn4 O16 92.02(1) . . ?
O11 Mn4 O16 172.38(1) . . ?
C2 O1 Mn1 126.0(2) . . ?
C4 O2 Mn1 126.1(2) . . ?
O1 C2 C3 124.1(3) . . ?
O1 C2 C1 116.7(3) . . ?
C3 C2 C1 119.3(3) . . ?
C4 C3 C2 123.8(3) . . ?
O2 C4 C3 124.2(4) . . ?
O2 C4 C5 115.2(3) . . ?
C3 C4 C5 120.6(3) . . ?
C6 O3 Mn1 125.4(2) . . ?
C6 O4 Mn2 132.5(2) . . ?
O4 C6 O3 126.1(3) . . ?
O4 C6 C7 116.8(3) . . ?
O3 C6 C7 117.1(3) . . ?
C8 C7 C12 119.6(3) . . ?
C8 C7 C6 120.6(3) . . ?
C12 C7 C6 119.7(3) . . ?
C7 C8 C9 119.7(4) . . ?
C10 C9 C8 120.6(4) . . ?
C9 C10 C11 119.9(4) . . ?
C10 C11 C12 119.7(4) . . ?
C7 C12 C11 120.3(4) . . ?
C18 N1 C16 108.8(3) . . ?
C18 N1 C14 114.3(3) . . ?
C16 N1 C14 108.9(3) . . ?
C18 N1 Mn2 112.1(2) . . ?
C16 N1 Mn2 101.13(2) . . ?
C14 N1 Mn2 110.7(2) . . ?
C13 O5 Mn1 127.0(2) . . ?
C13 O5 Mn2 108.54(2) . . ?
Mn1 O5 Mn2 100.84(1) . . ?
C15 O6 Mn4 116.3(2) . . ?
C15 O6 Mn2 104.11(2) . . ?
Mn4 O6 Mn2 128.24(1) . . ?
C15 O6 Mn3 124.7(2) . . ?
Mn4 O6 Mn3 91.19(8) . . ?
Mn2 O6 Mn3 91.19(8) . . ?
O5 C13 C14 106.8(3) . . ?
N1 C14 C13 111.1(3) . . ?
O6 C15 C16 109.9(3) . . ?
N1 C16 C15 111.4(3) . . ?
O7 C17 C18 114.7(3) . . ?
N1 C18 C17 115.4(3) . . ?
C36 N2 C34 111.7(3) . . ?
C36 N2 C38 111.2(3) . . ?
C34 N2 C38 111.2(3) . . ?
C36 N2 Mn3 108.3(2) . . ?
C34 N2 Mn3 107.3(2) . . ?
C38 N2 Mn3 106.8(2) . . ?
C19 O8 Mn3 121.2(2) . . ?
C19 O8 Mn1 138.6(2) . . ?
Mn3 O8 Mn1 98.72(1) . . ?
C26 O10 Mn2 135.7(2) . . ?
C26 O11 Mn4 138.1(2) . . ?
C33 O12 Mn1 117.5(2) . . ?
C33 O12 Mn2 113.83(2) . . ?
Mn1 O12 Mn2 96.81(9) . . ?
C33 O12 Mn3 117.89(2) . . ?
Mn1 O12 Mn3 107.57(1) . . ?
Mn2 O12 Mn3 99.90(9) . . ?
C35 O13 Mn3 116.4(2) . . ?
C37 O14 Mn4 125.0(2) . . ?
C37 O14 Mn3 122.3(2) . . ?
Mn4 O14 Mn3 110.52(1) . . ?
C39 O15 Mn3 134.3(2) . . ?
C39 O16 Mn4 124.2(2) . . ?
C47 O17 Mn4 126.8(2) . . ?
C49 O18 Mn4 126.0(2) . . ?
O9 C19 O8 123.4(3) . . ?
O9 C19 C20 118.4(3) . . ?
O8 C19 C20 118.2(3) . . ?
C25 C20 C21 119.8(3) . . ?
C25 C20 C19 121.3(3) . . ?
C21 C20 C19 118.8(3) . . ?
C22 C21 C20 120.0(4) . . ?
C23 C22 C21 120.0(4) . . ?
C22 C23 C24 120.0(4) . . ?
C25 C24 C23 120.9(4) . . ?
C24 C25 C20 119.3(4) . . ?
O11 C26 O10 126.6(3) . . ?
O11 C26 C27 116.3(3) . . ?
O10 C26 C27 117.1(3) . . ?
C28 C27 C32 119.6(3) . . ?
C28 C27 C26 120.9(3) . . ?
C32 C27 C26 119.5(3) . . ?
C27 C28 C29 120.0(4) . . ?
C30 C29 C28 119.5(4) . . ?
C31 C30 C29 120.6(4) . . ?
C30 C31 C32 120.0(4) . . ?
C27 C32 C31 120.3(3) . . ?
O12 C33 C34 111.0(3) . . ?
N2 C34 C33 111.0(3) . . ?
O13 C35 C36 107.1(3) . . ?
N2 C36 C35 111.3(3) . . ?
O14 C37 C38 108.3(3) . . ?
N2 C38 C37 110.6(3) . . ?
O15 C39 O16 126.6(3) . . ?
O15 C39 C40 116.4(3) . . ?
O16 C39 C40 116.9(3) . . ?
C41 C40 C45 120.3(4) . . ?
C41 C40 C39 119.3(3) . . ?
C45 C40 C39 120.1(3) . . ?
C40 C41 C42 120.0(4) . . ?
C43 C42 C41 120.0(4) . . ?
C42 C43 C44 120.7(4) . . ?
C43 C44 C45 119.6(4) . . ?
C40 C45 C44 119.3(4) . . ?
O17 C47 C48 124.1(3) . . ?
O17 C47 C46 115.3(3) . . ?
C48 C47 C46 120.6(3) . . ?
C49 C48 C47 124.1(3) . . ?
O18 C49 C48 124.9(3) . . ?
O18 C49 C50 115.3(3) . . ?
C48 C49 C50 119.8(3) . . ?
N3 C51 C52 176.8(9) . . ?

loop_
_geom_bond_atom_site_label_1
_geom_bond_atom_site_label_2
_geom_bond_distance
_geom_bond_site_symmetry_2
_geom_bond_publ_flag
Mn1 O5 1.858(2) . ?
Mn1 O2 1.928(2) . ?
Mn1 O1 1.929(2) . ?
Mn1 O12 1.966(2) . ?
Mn1 O3 2.158(2) . ?
Mn1 O8 2.278(2) . ?
Mn2 O10 2.101(3) . ?
Mn2 O4 2.151(2) . ?
Mn2 O6 2.201(2) . ?
Mn2 O5 2.224(2) . ?
Mn2 O12 2.245(2) . ?
Mn2 N1 2.310(3) . ?
Mn3 O14 2.123(3) . ?
Mn3 O15 2.159(2) . ?
Mn3 O8 2.220(3) . ?
Mn3 O12 2.259(2) . ?
Mn3 O13 2.259(3) . ?
Mn3 N2 2.418(3) . ?
Mn3 O6 2.609(2) . ?
Mn4 O14 1.876(2) . ?
Mn4 O18 1.934(2) . ?
Mn4 O17 1.948(2) . ?
Mn4 O6 1.949(2) . ?
Mn4 O11 2.172(3) . ?
Mn4 O16 2.224(2) . ?
O1 C2 1.274(4) . ?
O2 C4 1.291(4) . ?
C1 C2 1.504(5) . ?
C2 C3 1.405(5) . ?
C3 C4 1.393(6) . ?
C4 C5 1.489(6) . ?
O3 C6 1.270(4) . ?
O4 C6 1.261(4) . ?
C6 C7 1.514(5) . ?
C7 C8 1.380(5) . ?
C7 C12 1.389(5) . ?
C8 C9 1.391(5) . ?
C9 C10 1.377(6) . ?
C10 C11 1.380(6) . ?
C11 C12 1.391(5) . ?
N1 C18 1.487(5) . ?
N1 C16 1.489(4) . ?
N1 C14 1.500(4) . ?
O5 C13 1.426(4) . ?
O6 C15 1.436(4) . ?
O7 C17 1.419(4) . ?
C13 C14 1.516(5) . ?
C15 C16 1.519(5) . ?
C17 C18 1.531(5) . ?
N2 C36 1.469(4) . ?
N2 C34 1.469(4) . ?
N2 C38 1.476(5) . ?
N3 C51 1.152(9) . ?
O8 C19 1.290(4) . ?
O9 C19 1.253(4) . ?
O10 C26 1.259(4) . ?
O11 C26 1.251(4) . ?
O12 C33 1.440(4) . ?
O13 C35 1.424(4) . ?
O14 C37 1.414(4) . ?
O15 C39 1.247(4) . ?
O16 C39 1.264(4) . ?
O17 C47 1.292(4) . ?
O18 C49 1.289(4) . ?
C19 C20 1.487(5) . ?
C20 C25 1.399(5) . ?
C20 C21 1.400(5) . ?
C21 C22 1.393(6) . ?
C22 C23 1.382(6) . ?
C23 C24 1.388(6) . ?
C24 C25 1.386(5) . ?
C26 C27 1.508(5) . ?
C27 C28 1.387(5) . ?
C27 C32 1.389(5) . ?
C28 C29 1.410(6) . ?
C29 C30 1.387(6) . ?
C30 C31 1.372(6) . ?
C31 C32 1.398(5) . ?
C33 C34 1.510(5) . ?
C35 C36 1.517(5) . ?
C37 C38 1.517(5) . ?
C39 C40 1.525(5) . ?
C40 C41 1.381(5) . ?
C40 C45 1.393(5) . ?
C41 C42 1.394(6) . ?
C42 C43 1.375(6) . ?
C43 C44 1.385(6) . ?
C44 C45 1.405(6) . ?
C46 C47 1.499(5) . ?
C47 C48 1.392(5) . ?
C48 C49 1.382(5) . ?
C49 C50 1.494(5) . ?
C51 C52 1.441(11) . ?

loop_
_geom_hbond_atom_site_label_D
_geom_hbond_atom_site_label_H
_geom_hbond_atom_site_label_A
_geom_hbond_distance_DH
_geom_hbond_distance_HA
_geom_hbond_distance_DA
_geom_hbond_angle_DHA
_geom_hbond_site_symmetry_A
O7 H7 O16 0.84 2.13 2.943(4) 163.5 4_575
O13 H13C O9 0.835(10) 1.809(17) 2.621(4) 164(5) .
